data_4312748
loop_
_publ_author_name
'David Parker'
'Horst Puschmann'
'Andrei S. Batsanov'
'Kanthi Senanayake'

_publ_contact_author 'Andrei S.Batsanov'
_publ_contact_author_email a.s.batsanov@durham.ac.uk
_publ_section_title
;
 Structural Analysis of Nine-Coordinate Lanthanide Complexes: Steric
 Control of the Metal-Water Distance Across the Series
;
_journal_name_full 'Inorganic Chemistry'
_journal_page_first 8646
_journal_page_last 8651
_journal_paper_doi 10.1021/ic030203z
_journal_volume 42
_journal_year 2003
_chemical_absolute_configuration ad
_chemical_formula_moiety 'C48 H66 Lu N8 O5 3+,3(C F3 O3 S 1-),3(H2 O)'
_chemical_formula_sum 'C51 H72 F9 Lu N8 O17 S3'
_chemical_formula_weight 1511.32
_chemical_name_systematic
;
  ?
;
_space_group_IT_number 4
_symmetry_cell_setting monoclinic
_symmetry_space_group_name_Hall 'P 2yb'
_symmetry_space_group_name_H-M 'P 1 21 1'
_atom_sites_solution_hydrogens geom
_atom_sites_solution_primary direct
_atom_sites_solution_secondary difmap
_audit_creation_method SHELXL-97
_cell_angle_alpha 90.00
_cell_angle_beta 102.690(10)
_cell_angle_gamma 90.00
_cell_formula_units_Z 2
_cell_length_a 14.3873(15)
_cell_length_b 11.9307(12)
_cell_length_c 19.289(2)
_cell_measurement_reflns_used 9948
_cell_measurement_temperature 120(2)
_cell_measurement_theta_max 28.29
_cell_measurement_theta_min 2.35
_cell_volume 3230.1(6)
_computing_cell_refinement 'SMART version 5.625 (Bruker, 2001)'
_computing_data_collection 'SMART version 5.625 (Bruker, 2001)'
_computing_data_reduction 'SAINT version 6.02A (Bruker, 2001)'
_computing_molecular_graphics 'SHELXTL version 5.10 (Bruker, 1997)'
_computing_publication_material 'SHELXTL version 5.10 (Bruker, 1997)'
_computing_structure_refinement 'SHELXTL version 6.12 (Bruker, 2001)'
_computing_structure_solution 'SHELXTL version 6.12 (Bruker, 2001)'
_diffrn_ambient_temperature 120(2)
_diffrn_measured_fraction_theta_full 1.000
_diffrn_measured_fraction_theta_max 1.000
_diffrn_radiation_monochromator graphite
_diffrn_radiation_source 'fine-focus sealed tube'
_diffrn_radiation_type MoK\a
_diffrn_radiation_wavelength 0.71073
_diffrn_reflns_av_R_equivalents 0.0824
_diffrn_reflns_av_sigmaI/netI 0.0504
_diffrn_reflns_limit_h_max 18
_diffrn_reflns_limit_h_min -19
_diffrn_reflns_limit_k_max 15
_diffrn_reflns_limit_k_min -15
_diffrn_reflns_limit_l_max 25
_diffrn_reflns_limit_l_min -25
_diffrn_reflns_number 47962
_diffrn_reflns_theta_full 28.00
_diffrn_reflns_theta_max 28.00
_diffrn_reflns_theta_min 1.08
_exptl_absorpt_coefficient_mu 1.721
_exptl_absorpt_correction_T_max 0.766
_exptl_absorpt_correction_T_min 0.514
_exptl_absorpt_correction_type integration
_exptl_absorpt_process_details 'XPREP (SHELXTL), R(int)=0.112 before correction'
_exptl_crystal_colour colourless
_exptl_crystal_density_diffrn 1.554
_exptl_crystal_density_method 'not measured'
_exptl_crystal_description block
_exptl_crystal_F_000 1540
_exptl_crystal_size_max 0.53
_exptl_crystal_size_mid 0.26
_exptl_crystal_size_min 0.18
_refine_diff_density_max 1.650
_refine_diff_density_min -1.092
_refine_diff_density_rms 0.085
_refine_ls_abs_structure_details 'Flack H D (1983), Acta Cryst. A39, 876-881'
_refine_ls_abs_structure_Flack -0.023(3)
_refine_ls_extinction_method none
_refine_ls_goodness_of_fit_ref 1.085
_refine_ls_hydrogen_treatment mixed
_refine_ls_matrix_type full
_refine_ls_number_parameters 817
_refine_ls_number_reflns 15564
_refine_ls_number_restraints 1
_refine_ls_restrained_S_all 1.085
_refine_ls_R_factor_all 0.0312
_refine_ls_R_factor_gt 0.0292
_refine_ls_shift/su_max 0.002
_refine_ls_shift/su_mean 0.000
_refine_ls_structure_factor_coef Fsqd
_refine_ls_weighting_details 'calc w=1/[\s^2^(Fo^2^)+(0.0142P)^2^+3.8460P] where P=(Fo^2^+2Fc^2^)/3'
_refine_ls_weighting_scheme calc
_refine_ls_wR_factor_gt 0.0569
_refine_ls_wR_factor_ref 0.0588
_reflns_number_gt 15040
_reflns_number_total 15564
_reflns_threshold_expression >2sigma(I)
_cod_data_source_file ic030203z_1.cif
_cod_data_source_block 02srv062
_cod_depositor_comments
;
The following automatic conversions were performed:

'_symmetry_cell_setting' value 'Monoclinic' changed to 'monoclinic'
according to the built-in table from CIF Core dictionary named
'cif_core.dic' version 2.4.1 from 2010-06-29.

Automatic conversion script
Id: cif_fix_values 1646 2011-03-28 12:23:43Z adriana 
;
_cod_original_formula_sum 'C51 H72 Lu F9 N8 O17 S3'
_cod_database_code 4312748

loop_
_symmetry_equiv_pos_as_xyz
'x, y, z'
'-x, y+1/2, -z'

loop_
_atom_site_label
_atom_site_type_symbol
_atom_site_fract_x
_atom_site_fract_y
_atom_site_fract_z
_atom_site_U_iso_or_equiv
_atom_site_adp_type
_atom_site_occupancy
_atom_site_symmetry_multiplicity
_atom_site_calc_flag
_atom_site_refinement_flags
_atom_site_disorder_assembly
_atom_site_disorder_group
Lu Lu 0.303393(7) 0.701143(10) 0.718146(4) 0.01292(3) Uani 1 1 d . . .
O1 O 0.17491(16) 0.64408(16) 0.76138(10) 0.0167(4) Uani 1 1 d . . .
O2 O 0.38543(16) 0.65911(17) 0.82978(9) 0.0187(4) Uani 1 1 d . . .
O3 O 0.43593(15) 0.63095(17) 0.68676(10) 0.0170(4) Uani 1 1 d . . .
O4 O 0.22653(16) 0.62197(16) 0.61413(9) 0.0158(4) Uani 1 1 d . . .
O5 O 0.30425(16) 0.49877(17) 0.73044(10) 0.0188(4) Uani 1 1 d . . .
H051 H 0.3479 0.4691 0.7611 0.045(13) Uiso 1 1 d R . .
H052 H 0.2583 0.4594 0.7365 0.028(10) Uiso 1 1 d R . .
N1 N 0.15523(18) 0.82591(19) 0.67194(11) 0.0133(4) Uani 1 1 d . . .
N2 N 0.2800(2) 0.85116(19) 0.81314(11) 0.0173(5) Uani 1 1 d . . .
N3 N 0.44863(19) 0.8392(2) 0.74839(12) 0.0166(5) Uani 1 1 d . . .
N4 N 0.3242(2) 0.81654(19) 0.60677(11) 0.0161(5) Uani 1 1 d . . .
N10 N 0.0190(2) 0.6510(2) 0.76565(12) 0.0206(5) Uani 1 1 d . . .
H10 H -0.0373 0.6803 0.7477 0.046(13) Uiso 1 1 d R . .
N20 N 0.4203(2) 0.6695(2) 0.94921(12) 0.0220(6) Uani 1 1 d . . .
H20 H 0.4118 0.7041 0.9877 0.032(9) Uiso 1 1 d R . .
N30 N 0.5941(2) 0.6248(2) 0.69032(13) 0.0222(5) Uani 1 1 d . . .
H30 H 0.6503 0.6557 0.7060 0.019(9) Uiso 1 1 d R . .
N40 N 0.19348(19) 0.5965(2) 0.49562(11) 0.0176(5) Uani 1 1 d . . .
H40 H 0.2016 0.6187 0.4538 0.025(10) Uiso 1 1 d R . .
C1 C 0.1507(2) 0.9260(2) 0.71766(14) 0.0182(6) Uani 1 1 d . . .
H1A H 0.0868 0.9582 0.7096 0.022 Uiso 1 1 d R . .
H1B H 0.1923 0.9851 0.7043 0.022 Uiso 1 1 d R . .
C2 C 0.1830(2) 0.8982(2) 0.79673(14) 0.0183(6) Uani 1 1 d . . .
H2A H 0.1836 0.9694 0.8245 0.022 Uiso 1 1 d R . .
H2B H 0.1381 0.8449 0.8116 0.022 Uiso 1 1 d R . .
C3 C 0.3497(2) 0.9446(2) 0.81616(14) 0.0198(6) Uani 1 1 d . . .
H3A H 0.3547 0.9898 0.8602 0.024 Uiso 1 1 d R . .
H3B H 0.3271 0.9960 0.7754 0.024 Uiso 1 1 d R . .
C4 C 0.4487(2) 0.9042(2) 0.81470(14) 0.0211(6) Uani 1 1 d . . .
H4A H 0.4925 0.9690 0.8164 0.025 Uiso 1 1 d R . .
H4B H 0.4726 0.8542 0.8560 0.025 Uiso 1 1 d R . .
C5 C 0.4494(2) 0.9220(2) 0.69010(14) 0.0212(6) Uani 1 1 d . . .
H5A H 0.5133 0.9530 0.6941 0.025 Uiso 1 1 d R . .
H5B H 0.4075 0.9862 0.6957 0.025 Uiso 1 1 d R . .
C6 C 0.4193(2) 0.8686(2) 0.61669(14) 0.0180(5) Uani 1 1 d . . .
H6A H 0.4179 0.9284 0.5802 0.022 Uiso 1 1 d R . .
H6B H 0.4645 0.8094 0.6091 0.022 Uiso 1 1 d R . .
C7 C 0.2491(2) 0.9057(2) 0.59019(14) 0.0179(6) Uani 1 1 d . . .
H7A H 0.2431 0.9331 0.5408 0.021 Uiso 1 1 d R . .
H7B H 0.2709 0.9705 0.6224 0.021 Uiso 1 1 d R . .
C8 C 0.1526(2) 0.8660(2) 0.59788(13) 0.0182(6) Uani 1 1 d . . .
H8A H 0.1084 0.9308 0.5879 0.022 Uiso 1 1 d R . .
H8B H 0.1288 0.8042 0.5639 0.022 Uiso 1 1 d R . .
C10 C 0.0721(2) 0.7535(2) 0.67168(13) 0.0168(5) Uani 1 1 d . . .
H10A H 0.0563 0.7061 0.6283 0.020 Uiso 1 1 d R . .
H10B H 0.0183 0.8040 0.6732 0.020 Uiso 1 1 d R . .
C11 C 0.0923(2) 0.67854(19) 0.73701(13) 0.0175(6) Uani 1 1 d . . .
C12 C 0.0288(3) 0.5735(3) 0.82652(16) 0.0254(7) Uani 1 1 d . . .
H12A H 0.0698 0.5093 0.8183 0.030 Uiso 1 1 calc R . .
C13 C -0.0689(3) 0.5275(3) 0.8286(2) 0.0357(8) Uani 1 1 d . . .
H13A H -0.0939 0.4847 0.7851 0.054 Uiso 1 1 d R . .
H13B H -0.1122 0.5898 0.8321 0.054 Uiso 1 1 d R . .
H13C H -0.0639 0.4784 0.8701 0.054 Uiso 1 1 d R . .
C14 C 0.0767(3) 0.6302(3) 0.89570(18) 0.0295(7) Uani 1 1 d . . .
C15 C 0.0475(3) 0.7350(3) 0.91360(19) 0.0389(10) Uani 1 1 d . . .
H15A H -0.0024 0.7729 0.8818 0.047 Uiso 1 1 d R . .
C16 C 0.0910(4) 0.7855(5) 0.9784(2) 0.0556(13) Uani 1 1 d . . .
H16A H 0.0707 0.8574 0.9903 0.067 Uiso 1 1 d R . .
C17 C 0.1635(4) 0.7298(5) 1.0247(2) 0.0610(18) Uani 1 1 d . . .
H17A H 0.1927 0.7637 1.0687 0.073 Uiso 1 1 d R . .
C18 C 0.1933(4) 0.6267(5) 1.0078(2) 0.0559(14) Uani 1 1 d . . .
H18A H 0.2436 0.5898 1.0398 0.067 Uiso 1 1 d R . .
C19 C 0.1500(3) 0.5755(4) 0.94347(19) 0.0403(9) Uani 1 1 d . . .
H19A H 0.1704 0.5032 0.9322 0.048 Uiso 1 1 d R . .
C20 C 0.2966(2) 0.7919(2) 0.88237(13) 0.0205(6) Uani 1 1 d . . .
H20A H 0.2372 0.7593 0.8904 0.025 Uiso 1 1 d R . .
H20B H 0.3191 0.8483 0.9204 0.025 Uiso 1 1 d R . .
C21 C 0.37173(19) 0.7031(4) 0.88593(11) 0.0182(4) Uani 1 1 d . . .
C22 C 0.4879(3) 0.5747(2) 0.95637(14) 0.0219(6) Uani 1 1 d . . .
H22A H 0.4681 0.5257 0.9136 0.026 Uiso 1 1 calc R . .
C23 C 0.4784(3) 0.5067(3) 1.02144(16) 0.0275(7) Uani 1 1 d . . .
H23A H 0.4125 0.4810 1.0158 0.041 Uiso 1 1 d R . .
H23B H 0.4956 0.5537 1.0640 0.041 Uiso 1 1 d R . .
H23C H 0.5211 0.4417 1.0264 0.041 Uiso 1 1 d R . .
C29 C 0.6491(6) 0.5470(5) 0.9315(5) 0.103(3) Uani 1 1 d . . .
H29A H 0.6256 0.4789 0.9087 0.124 Uiso 1 1 d R . .
C24 C 0.5887(3) 0.6130(3) 0.95960(15) 0.0268(7) Uani 1 1 d . . .
C25 C 0.6265(3) 0.7108(5) 0.9918(2) 0.0440(9) Uani 1 1 d . . .
H25A H 0.5878 0.7582 1.0132 0.053 Uiso 1 1 d R . .
C26 C 0.7205(4) 0.7415(4) 0.9936(3) 0.0533(12) Uani 1 1 d . . .
H26A H 0.7442 0.8102 1.0153 0.064 Uiso 1 1 d R . .
C27 C 0.7775(4) 0.6762(5) 0.9649(4) 0.0727(19) Uani 1 1 d . . .
H27A H 0.8408 0.6988 0.9648 0.087 Uiso 1 1 d R . .
C28 C 0.7426(6) 0.5757(7) 0.9357(6) 0.133(4) Uani 1 1 d . . .
H28A H 0.7834 0.5256 0.9182 0.160 Uiso 1 1 d R . .
C30 C 0.5342(2) 0.7678(3) 0.75950(15) 0.0228(6) Uani 1 1 d . . .
H30A H 0.5498 0.7384 0.8088 0.027 Uiso 1 1 d R . .
H30B H 0.5879 0.8133 0.7512 0.027 Uiso 1 1 d R . .
C31 C 0.5171(2) 0.6690(2) 0.70864(14) 0.0206(6) Uani 1 1 d . . .
C32 C 0.5853(3) 0.5247(3) 0.64398(16) 0.0257(7) Uani 1 1 d . . .
H32A H 0.5443 0.4686 0.6615 0.031 Uiso 1 1 calc R . .
C33 C 0.6840(3) 0.4737(4) 0.6503(2) 0.0372(9) Uani 1 1 d . . .
H33A H 0.7115 0.4554 0.7002 0.056 Uiso 1 1 d R . .
H33B H 0.7253 0.5277 0.6332 0.056 Uiso 1 1 d R . .
H33C H 0.6791 0.4051 0.6216 0.056 Uiso 1 1 d R . .
C34 C 0.5385(3) 0.5544(3) 0.56743(16) 0.0237(6) Uani 1 1 d . . .
C35 C 0.5725(3) 0.6425(3) 0.53164(18) 0.0291(7) Uani 1 1 d . . .
H35A H 0.6257 0.6854 0.5552 0.035 Uiso 1 1 d R . .
C36 C 0.5280(3) 0.6674(3) 0.46122(19) 0.0340(8) Uani 1 1 d . . .
H36A H 0.5516 0.7267 0.4371 0.041 Uiso 1 1 d R . .
C37 C 0.4501(3) 0.6064(3) 0.42666(17) 0.0342(9) Uani 1 1 d . . .
H37A H 0.4196 0.6244 0.3791 0.041 Uiso 1 1 d R . .
C38 C 0.4165(3) 0.5189(3) 0.46134(17) 0.0308(7) Uani 1 1 d . . .
H38A H 0.3635 0.4761 0.4373 0.037 Uiso 1 1 d R . .
C39 C 0.4604(3) 0.4931(3) 0.53151(17) 0.0266(7) Uani 1 1 d . . .
H39A H 0.4367 0.4330 0.5550 0.032 Uiso 1 1 d R . .
C40 C 0.3115(2) 0.7365(2) 0.54670(13) 0.0175(6) Uani 1 1 d . . .
H40A H 0.3712 0.6979 0.5449 0.021 Uiso 1 1 d R . .
H40B H 0.2910 0.7790 0.5017 0.021 Uiso 1 1 d R . .
C41 C 0.2391(2) 0.6482(2) 0.55377(14) 0.0159(5) Uani 1 1 d . . .
C42 C 0.1291(2) 0.5018(2) 0.50009(14) 0.0186(6) Uani 1 1 d . . .
H42A H 0.1611 0.4522 0.5400 0.022 Uiso 1 1 calc R . .
C43 C 0.1151(3) 0.4348(3) 0.43134(15) 0.0267(7) Uani 1 1 d . . .
H43A H 0.1773 0.4104 0.4239 0.040 Uiso 1 1 d R . .
H43B H 0.0837 0.4817 0.3913 0.040 Uiso 1 1 d R . .
H43C H 0.0755 0.3689 0.4345 0.040 Uiso 1 1 d R . .
C44 C 0.0364(2) 0.5421(2) 0.51594(14) 0.0191(6) Uani 1 1 d . . .
C45 C -0.0165(3) 0.6268(3) 0.47516(15) 0.0241(6) Uani 1 1 d . . .
H45A H 0.0069 0.6611 0.4379 0.029 Uiso 1 1 d R . .
C46 C -0.1031(3) 0.6610(3) 0.48872(17) 0.0269(7) Uani 1 1 d . . .
H46A H -0.1389 0.7183 0.4607 0.032 Uiso 1 1 d R . .
C47 C -0.1374(3) 0.6111(3) 0.54377(18) 0.0301(7) Uani 1 1 d . . .
H47A H -0.1962 0.6349 0.5537 0.036 Uiso 1 1 d R . .
C48 C -0.0850(3) 0.5264(3) 0.58406(18) 0.0287(7) Uani 1 1 d . . .
H48A H -0.1084 0.4917 0.6212 0.034 Uiso 1 1 d R . .
C49 C 0.0008(3) 0.4926(3) 0.57017(15) 0.0249(7) Uani 1 1 d . . .
H49A H 0.0362 0.4349 0.5981 0.030 Uiso 1 1 d R . .
S1 S 0.50003(7) 0.28020(7) 0.83957(4) 0.02674(17) Uani 1 1 d . . .
O11 O 0.4623(2) 0.3888(2) 0.81532(14) 0.0408(7) Uani 1 1 d . . .
O12 O 0.5538(2) 0.2779(2) 0.91197(12) 0.0376(6) Uani 1 1 d . . .
O13 O 0.4356(2) 0.1874(3) 0.81915(13) 0.0433(7) Uani 1 1 d . . .
C01 C 0.5918(4) 0.2567(4) 0.7887(2) 0.0437(11) Uani 1 1 d . . .
F11 F 0.6314(3) 0.1578(3) 0.8032(2) 0.0850(13) Uani 1 1 d . . .
F12 F 0.5530(3) 0.2621(3) 0.71892(13) 0.0718(10) Uani 1 1 d . . .
F13 F 0.6595(3) 0.3345(3) 0.80394(16) 0.0634(8) Uani 1 1 d . . .
S2 S 0.06958(7) 0.28118(7) 0.73057(4) 0.02756(17) Uani 1 1 d . . .
O21 O -0.0308(2) 0.3058(3) 0.70895(16) 0.0437(7) Uani 1 1 d . . .
O22 O 0.1302(2) 0.3779(2) 0.74336(15) 0.0400(7) Uani 1 1 d . . .
O23 O 0.1026(2) 0.1926(3) 0.69046(12) 0.0392(6) Uani 1 1 d . . .
C02 C 0.0820(4) 0.2178(3) 0.81840(19) 0.0428(11) Uani 1 1 d . . .
F21 F 0.0279(3) 0.1283(2) 0.81582(18) 0.0696(9) Uani 1 1 d . . .
F22 F 0.0593(3) 0.2906(2) 0.86477(14) 0.0637(9) Uani 1 1 d . . .
F23 F 0.1720(2) 0.1867(3) 0.84304(12) 0.0648(9) Uani 1 1 d . . .
S3 S 0.80157(7) 0.86312(8) 0.74238(4) 0.03060(18) Uani 1 1 d . . .
O31 O 0.7392(2) 0.9315(3) 0.69034(14) 0.0532(9) Uani 1 1 d . . .
O32 O 0.7666(2) 0.7523(3) 0.75445(16) 0.0465(7) Uani 1 1 d . . .
O33 O 0.9002(2) 0.8633(3) 0.73873(14) 0.0403(7) Uani 1 1 d . . .
C03 C 0.8000(3) 0.9384(3) 0.82492(19) 0.0323(7) Uani 1 1 d . . .
F31 F 0.8263(2) 1.0449(2) 0.82062(17) 0.0602(8) Uani 1 1 d . . .
F32 F 0.8597(2) 0.8935(3) 0.88026(12) 0.0528(7) Uani 1 1 d . . .
F33 F 0.71289(18) 0.9384(2) 0.83819(12) 0.0384(5) Uani 1 1 d . . .
O1W O 0.3099(2) 0.3515(2) 0.60278(13) 0.0381(6) Uani 1 1 d . . .
H1W1 H 0.3034 0.2966 0.6285 0.09(2) Uiso 1 1 d R . .
H2W1 H 0.3066 0.4080 0.6281 0.10(2) Uiso 1 1 d R . .
O2W O 0.2963(2) 0.1624(2) 0.68946(13) 0.0335(6) Uani 1 1 d . . .
H1W2 H 0.2401 0.1716 0.6939 0.040(9) Uiso 1 1 d R . .
H2W2 H 0.3345 0.1750 0.7283 0.040(9) Uiso 1 1 d R . .
O3W O -0.1984(2) 0.1715(2) 0.64429(12) 0.0391(7) Uani 1 1 d . . .
H1W3 H -0.1472 0.1996 0.6669 0.062(14) Uiso 1 1 d R . .
H2W3 H -0.2066 0.1222 0.6735 0.067(18) Uiso 1 1 d R . .

loop_
_atom_site_aniso_label
_atom_site_aniso_U_11
_atom_site_aniso_U_22
_atom_site_aniso_U_33
_atom_site_aniso_U_23
_atom_site_aniso_U_13
_atom_site_aniso_U_12
Lu 0.01527(5) 0.01296(4) 0.00922(4) -0.00029(5) -0.00016(3) 0.00114(6)
O1 0.0154(11) 0.0167(10) 0.0173(9) 0.0019(7) 0.0019(7) 0.0036(8)
O2 0.0222(12) 0.0203(8) 0.0112(8) 0.0004(7) -0.0012(7) 0.0044(8)
O3 0.0119(11) 0.0215(9) 0.0166(9) 0.0003(7) 0.0008(7) 0.0015(8)
O4 0.0199(12) 0.0157(8) 0.0109(8) 0.0001(6) 0.0016(7) -0.0007(8)
O5 0.0209(13) 0.0155(9) 0.0183(9) 0.0027(7) 0.0006(8) 0.0007(8)
N1 0.0125(13) 0.0163(10) 0.0098(9) -0.0001(8) -0.0004(7) 0.0020(9)
N2 0.0229(15) 0.0158(10) 0.0115(10) -0.0013(8) 0.0006(8) 0.0005(10)
N3 0.0123(13) 0.0201(11) 0.0158(10) -0.0039(8) 0.0001(8) -0.0015(10)
N4 0.0203(14) 0.0151(10) 0.0120(9) 0.0002(8) 0.0013(8) -0.0008(10)
N10 0.0201(15) 0.0241(12) 0.0188(11) 0.0044(9) 0.0071(9) 0.0022(11)
N20 0.0292(16) 0.0213(12) 0.0124(10) -0.0020(7) -0.0025(9) 0.0040(10)
N30 0.0120(14) 0.0282(13) 0.0256(12) -0.0038(10) 0.0022(9) 0.0013(11)
N40 0.0190(14) 0.0217(11) 0.0116(10) -0.0017(8) 0.0021(8) -0.0027(10)
C1 0.0225(17) 0.0137(12) 0.0168(12) -0.0009(9) 0.0006(10) 0.0051(11)
C2 0.0201(16) 0.0177(12) 0.0160(12) -0.0035(9) 0.0013(10) 0.0025(11)
C3 0.0239(17) 0.0176(12) 0.0160(12) -0.0043(10) 0.0005(10) -0.0017(12)
C4 0.0265(18) 0.0191(13) 0.0147(12) -0.0061(10) -0.0020(10) -0.0016(12)
C5 0.0240(18) 0.0198(13) 0.0186(13) 0.0006(10) 0.0022(11) -0.0054(12)
C6 0.0147(15) 0.0201(13) 0.0192(12) 0.0012(10) 0.0038(10) -0.0037(11)
C7 0.0195(16) 0.0160(12) 0.0171(12) 0.0036(9) 0.0018(10) 0.0027(11)
C8 0.0244(17) 0.0174(12) 0.0108(11) 0.0044(9) -0.0008(10) 0.0031(11)
C10 0.0186(16) 0.0175(12) 0.0134(11) 0.0005(9) 0.0012(9) 0.0015(11)
C11 0.0265(16) 0.0111(16) 0.0146(10) -0.0018(8) 0.0035(9) 0.0001(10)
C12 0.030(2) 0.0239(15) 0.0243(14) 0.0079(11) 0.0105(12) 0.0059(13)
C13 0.037(2) 0.0344(18) 0.0408(19) 0.0091(15) 0.0187(16) -0.0018(17)
C14 0.032(2) 0.0361(18) 0.0226(15) 0.0074(13) 0.0101(13) 0.0015(16)
C15 0.044(3) 0.048(2) 0.0251(16) -0.0045(14) 0.0072(15) 0.0110(18)
C16 0.067(4) 0.066(3) 0.035(2) -0.016(2) 0.013(2) 0.012(3)
C17 0.063(3) 0.094(5) 0.0220(17) -0.005(2) 0.0016(17) -0.004(3)
C18 0.056(3) 0.079(4) 0.028(2) 0.023(2) 0.0004(19) 0.002(3)
C19 0.042(3) 0.048(2) 0.0309(17) 0.0192(16) 0.0079(15) 0.0079(19)
C20 0.0287(18) 0.0203(13) 0.0113(11) 0.0000(10) 0.0015(10) 0.0049(12)
C21 0.0207(13) 0.0167(10) 0.0146(9) -0.0006(16) -0.0016(8) -0.002(2)
C22 0.0315(19) 0.0175(13) 0.0128(11) 0.0014(9) -0.0039(10) 0.0061(12)
C23 0.027(2) 0.0267(16) 0.0268(15) 0.0094(12) 0.0018(12) 0.0007(13)
C29 0.102(6) 0.066(4) 0.178(7) -0.071(4) 0.111(6) -0.046(4)
C24 0.039(2) 0.0213(14) 0.0203(13) 0.0043(11) 0.0070(12) 0.0025(14)
C25 0.030(2) 0.044(2) 0.0555(19) -0.020(3) 0.0044(14) -0.003(3)
C26 0.042(3) 0.046(2) 0.068(3) -0.007(2) 0.003(2) -0.010(2)
C27 0.049(4) 0.062(4) 0.124(5) -0.004(3) 0.053(3) -0.016(3)
C28 0.111(7) 0.086(5) 0.248(11) -0.087(6) 0.139(8) -0.046(5)
C30 0.0203(17) 0.0249(15) 0.0209(13) -0.0054(11) -0.0004(11) 0.0014(12)
C31 0.0239(17) 0.0197(13) 0.0166(12) 0.0020(9) 0.0013(10) 0.0024(11)
C32 0.0272(19) 0.0238(14) 0.0264(14) 0.0009(11) 0.0068(12) 0.0076(13)
C33 0.032(2) 0.043(2) 0.0374(18) 0.0063(15) 0.0114(16) 0.0186(18)
C34 0.0288(19) 0.0182(13) 0.0259(14) -0.0004(11) 0.0102(12) 0.0062(13)
C35 0.033(2) 0.0225(16) 0.0343(16) 0.0013(12) 0.0125(14) 0.0021(14)
C36 0.046(3) 0.0273(16) 0.0351(17) 0.0066(12) 0.0224(16) 0.0078(15)
C37 0.044(2) 0.0372(19) 0.0227(15) 0.0014(13) 0.0104(14) 0.0174(18)
C38 0.030(2) 0.0339(17) 0.0291(16) -0.0108(13) 0.0072(13) 0.0056(15)
C39 0.033(2) 0.0200(14) 0.0291(15) -0.0030(11) 0.0107(13) 0.0021(13)
C40 0.0213(16) 0.0200(12) 0.0107(10) -0.0020(8) 0.0024(9) -0.0020(10)
C41 0.0154(16) 0.0191(13) 0.0127(11) 0.0006(9) 0.0019(9) 0.0051(11)
C42 0.0201(16) 0.0204(13) 0.0141(11) -0.0017(10) 0.0012(10) -0.0022(12)
C43 0.032(2) 0.0272(15) 0.0191(14) -0.0098(11) 0.0022(12) -0.0055(15)
C44 0.0236(17) 0.0179(13) 0.0142(11) -0.0044(10) 0.0008(10) -0.0046(12)
C45 0.0288(19) 0.0220(13) 0.0192(13) -0.0003(10) 0.0004(11) -0.0026(13)
C46 0.0202(18) 0.0259(13) 0.0318(15) 0.0004(11) -0.0001(12) 0.0025(13)
C47 0.0195(18) 0.0331(17) 0.0381(17) -0.0076(14) 0.0069(13) -0.0002(14)
C48 0.025(2) 0.0339(17) 0.0291(16) 0.0001(13) 0.0097(13) -0.0059(15)
C49 0.0293(19) 0.0262(14) 0.0181(13) 0.0007(11) 0.0032(11) -0.0016(13)
S1 0.0334(5) 0.0210(3) 0.0211(3) 0.0014(3) -0.0041(3) 0.0034(3)
O11 0.0461(19) 0.0260(12) 0.0405(14) -0.0035(10) -0.0115(12) 0.0132(12)
O12 0.0441(18) 0.0426(14) 0.0206(11) 0.0091(10) -0.0048(10) -0.0094(13)
O13 0.0476(17) 0.0314(17) 0.0432(12) 0.0022(12) -0.0068(10) -0.0078(14)
C01 0.063(3) 0.031(2) 0.038(2) -0.0025(16) 0.016(2) 0.010(2)
F11 0.091(3) 0.0551(19) 0.117(3) 0.0008(18) 0.040(2) 0.041(2)
F12 0.117(3) 0.0711(19) 0.0318(12) -0.0156(12) 0.0256(15) -0.0051(19)
F13 0.064(2) 0.075(2) 0.0596(16) -0.0033(14) 0.0302(15) -0.0141(17)
S2 0.0316(5) 0.0229(3) 0.0277(4) -0.0010(3) 0.0054(3) -0.0006(3)
O21 0.0322(18) 0.0475(16) 0.0487(16) 0.0068(12) 0.0031(12) 0.0049(13)
O22 0.0436(19) 0.0302(13) 0.0495(15) -0.0070(11) 0.0176(13) -0.0077(12)
O23 0.0464(16) 0.0336(14) 0.0367(11) -0.0109(14) 0.0070(9) 0.0021(17)
C02 0.067(3) 0.026(3) 0.0361(16) 0.0073(15) 0.0133(16) 0.009(2)
F21 0.099(3) 0.0377(14) 0.080(2) 0.0206(14) 0.037(2) -0.0045(16)
F22 0.111(3) 0.0472(15) 0.0393(13) 0.0067(11) 0.0305(16) 0.0236(17)
F23 0.078(2) 0.058(2) 0.0459(12) 0.0007(14) -0.0135(11) 0.0277(18)
S3 0.0261(5) 0.0449(5) 0.0214(3) 0.0033(3) 0.0063(3) 0.0117(4)
O31 0.044(2) 0.089(2) 0.0278(13) 0.0169(14) 0.0094(12) 0.0344(18)
O32 0.0349(18) 0.0502(16) 0.0522(16) -0.0214(13) 0.0049(13) 0.0008(14)
O33 0.0313(17) 0.0563(17) 0.0373(13) 0.0099(12) 0.0163(11) 0.0135(14)
C03 0.027(2) 0.0362(18) 0.0349(17) -0.0009(14) 0.0088(14) 0.0047(15)
F31 0.053(2) 0.0391(14) 0.094(2) -0.0148(14) 0.0272(16) -0.0071(13)
F32 0.0453(17) 0.0747(18) 0.0333(11) -0.0084(11) -0.0024(10) 0.0219(14)
F33 0.0342(14) 0.0444(12) 0.0401(11) -0.0065(9) 0.0162(9) 0.0046(11)
O1W 0.053(2) 0.0332(13) 0.0310(12) 0.0004(11) 0.0153(12) 0.0000(13)
O2W 0.0381(17) 0.0257(11) 0.0332(12) 0.0001(9) 0.0001(10) -0.0020(11)
O3W 0.0444(18) 0.0490(19) 0.0217(10) -0.0027(10) 0.0027(10) 0.0039(12)

loop_
_atom_type_symbol
_atom_type_description
_atom_type_scat_dispersion_real
_atom_type_scat_dispersion_imag
_atom_type_scat_source
C C 0.0033 0.0016 'International Tables Vol C Tables 4.2.6.8 and 6.1.1.4'
H H 0.0000 0.0000 'International Tables Vol C Tables 4.2.6.8 and 6.1.1.4'
N N 0.0061 0.0033 'International Tables Vol C Tables 4.2.6.8 and 6.1.1.4'
O O 0.0106 0.0060 'International Tables Vol C Tables 4.2.6.8 and 6.1.1.4'
F F 0.0171 0.0103 'International Tables Vol C Tables 4.2.6.8 and 6.1.1.4'
S S 0.1246 0.1234 'International Tables Vol C Tables 4.2.6.8 and 6.1.1.4'
Lu Lu -0.4720 5.8584 'International Tables Vol C Tables 4.2.6.8 and 6.1.1.4'

loop_
_exptl_crystal_face_index_h
_exptl_crystal_face_index_k
_exptl_crystal_face_index_l
_exptl_crystal_face_perp_dist
1.00 0.00 -1.00 0.090
-1.00 0.00 1.00 0.090
0.00 1.00 1.00 0.130
0.00 0.00 -1.00 0.180
0.00 -1.00 1.00 0.200
0.00 1.00 -1.00 0.190
0.00 -1.00 -1.00 0.130
0.00 0.00 1.00 0.250

loop_
_geom_angle_atom_site_label_1
_geom_angle_atom_site_label_2
_geom_angle_atom_site_label_3
_geom_angle
_geom_angle_site_symmetry_1
_geom_angle_site_symmetry_3
_geom_angle_publ_flag
O2 Lu O4 142.70(7) . . ?
O2 Lu O3 83.12(7) . . ?
O4 Lu O3 83.47(7) . . ?
O2 Lu O1 83.23(8) . . ?
O4 Lu O1 85.58(7) . . ?
O3 Lu O1 140.80(7) . . ?
O2 Lu O5 72.38(7) . . ?
O4 Lu O5 70.35(7) . . ?
O3 Lu O5 70.99(7) . . ?
O1 Lu O5 69.88(7) . . ?
O2 Lu N1 132.00(7) . . ?
O4 Lu N1 74.41(7) . . ?
O3 Lu N1 142.30(7) . . ?
O1 Lu N1 68.14(7) . . ?
O5 Lu N1 126.25(8) . . ?
O2 Lu N4 139.72(8) . . ?
O4 Lu N4 67.42(7) . . ?
O3 Lu N4 73.94(8) . . ?
O1 Lu N4 134.42(8) . . ?
O5 Lu N4 127.11(7) . . ?
N1 Lu N4 69.52(8) . . ?
O2 Lu N3 72.86(8) . . ?
O4 Lu N3 131.79(7) . . ?
O3 Lu N3 67.56(8) . . ?
O1 Lu N3 140.55(7) . . ?
O5 Lu N3 128.05(8) . . ?
N1 Lu N3 105.71(8) . . ?
N4 Lu N3 67.93(7) . . ?
O2 Lu N2 67.06(7) . . ?
O4 Lu N2 141.65(8) . . ?
O3 Lu N2 132.48(8) . . ?
O1 Lu N2 73.27(8) . . ?
O5 Lu N2 127.35(7) . . ?
N1 Lu N2 68.16(7) . . ?
N4 Lu N2 105.54(7) . . ?
N3 Lu N2 68.68(8) . . ?
C11 O1 Lu 122.87(17) . . ?
C21 O2 Lu 125.2(2) . . ?
C31 O3 Lu 123.79(19) . . ?
C41 O4 Lu 125.01(19) . . ?
Lu O5 H051 118.3 . . ?
Lu O5 H052 125.6 . . ?
H051 O5 H052 99.0 . . ?
C10 N1 C1 109.3(2) . . ?
C10 N1 C8 109.5(2) . . ?
C1 N1 C8 108.2(2) . . ?
C10 N1 Lu 105.63(16) . . ?
C1 N1 Lu 113.27(16) . . ?
C8 N1 Lu 110.96(17) . . ?
C2 N2 C20 109.5(2) . . ?
C2 N2 C3 108.7(2) . . ?
C20 N2 C3 110.3(2) . . ?
C2 N2 Lu 111.67(15) . . ?
C20 N2 Lu 106.39(16) . . ?
C3 N2 Lu 110.28(17) . . ?
C30 N3 C4 109.4(2) . . ?
C30 N3 C5 110.3(2) . . ?
C4 N3 C5 107.5(2) . . ?
C30 N3 Lu 105.59(17) . . ?
C4 N3 Lu 111.52(19) . . ?
C5 N3 Lu 112.55(17) . . ?
C6 N4 C40 108.9(2) . . ?
C6 N4 C7 109.4(2) . . ?
C40 N4 C7 109.4(2) . . ?
C6 N4 Lu 112.56(16) . . ?
C40 N4 Lu 106.58(16) . . ?
C7 N4 Lu 109.93(16) . . ?
C11 N10 C12 122.5(3) . . ?
C11 N10 H10 118.8 . . ?
C12 N10 H10 118.7 . . ?
C21 N20 C22 121.3(3) . . ?
C21 N20 H20 119.3 . . ?
C22 N20 H20 119.4 . . ?
C31 N30 C32 120.7(3) . . ?
C31 N30 H30 119.7 . . ?
C32 N30 H30 119.7 . . ?
C41 N40 C42 120.6(2) . . ?
C41 N40 H40 119.7 . . ?
C42 N40 H40 119.7 . . ?
N1 C1 C2 111.8(2) . . ?
N1 C1 H1A 112.4 . . ?
C2 C1 H1A 108.2 . . ?
N1 C1 H1B 107.9 . . ?
C2 C1 H1B 110.1 . . ?
H1A C1 H1B 106.2 . . ?
N2 C2 C1 111.3(2) . . ?
N2 C2 H2A 108.1 . . ?
C1 C2 H2A 108.3 . . ?
N2 C2 H2B 109.8 . . ?
C1 C2 H2B 110.7 . . ?
H2A C2 H2B 108.5 . . ?
N2 C3 C4 113.0(2) . . ?
N2 C3 H3A 111.1 . . ?
C4 C3 H3A 107.3 . . ?
N2 C3 H3B 109.3 . . ?
C4 C3 H3B 109.2 . . ?
H3A C3 H3B 106.9 . . ?
N3 C4 C3 111.0(2) . . ?
N3 C4 H4A 108.3 . . ?
C3 C4 H4A 110.1 . . ?
N3 C4 H4B 108.1 . . ?
C3 C4 H4B 109.7 . . ?
H4A C4 H4B 109.6 . . ?
N3 C5 C6 112.0(2) . . ?
N3 C5 H5A 110.5 . . ?
C6 C5 H5A 107.6 . . ?
N3 C5 H5B 108.8 . . ?
C6 C5 H5B 111.6 . . ?
H5A C5 H5B 106.3 . . ?
N4 C6 C5 111.2(2) . . ?
N4 C6 H6A 109.5 . . ?
C5 C6 H6A 108.3 . . ?
N4 C6 H6B 107.4 . . ?
C5 C6 H6B 111.9 . . ?
H6A C6 H6B 108.4 . . ?
N4 C7 C8 113.1(2) . . ?
N4 C7 H7A 110.2 . . ?
C8 C7 H7A 108.1 . . ?
N4 C7 H7B 107.7 . . ?
C8 C7 H7B 110.7 . . ?
H7A C7 H7B 106.9 . . ?
N1 C8 C7 111.3(2) . . ?
N1 C8 H8A 108.3 . . ?
C7 C8 H8A 107.5 . . ?
N1 C8 H8B 108.8 . . ?
C7 C8 H8B 111.1 . . ?
H8A C8 H8B 109.7 . . ?
N1 C10 C11 109.6(2) . . ?
N1 C10 H10A 111.8 . . ?
C11 C10 H10A 109.3 . . ?
N1 C10 H10B 106.4 . . ?
C11 C10 H10B 110.1 . . ?
H10A C10 H10B 109.6 . . ?
O1 C11 N10 122.5(2) . . ?
O1 C11 C10 119.9(3) . . ?
N10 C11 C10 117.6(3) . . ?
N10 C12 C13 108.7(3) . . ?
N10 C12 C14 111.4(3) . . ?
C13 C12 C14 112.4(3) . . ?
N10 C12 H12A 108.1 . . ?
C13 C12 H12A 108.1 . . ?
C14 C12 H12A 108.1 . . ?
C12 C13 H13A 109.4 . . ?
C12 C13 H13B 109.5 . . ?
H13A C13 H13B 109.5 . . ?
C12 C13 H13C 109.6 . . ?
H13A C13 H13C 109.4 . . ?
H13B C13 H13C 109.4 . . ?
C15 C14 C19 118.8(4) . . ?
C15 C14 C12 121.1(4) . . ?
C19 C14 C12 120.1(4) . . ?
C14 C15 C16 120.5(4) . . ?
C14 C15 H15A 119.7 . . ?
C16 C15 H15A 119.8 . . ?
C17 C16 C15 119.6(5) . . ?
C17 C16 H16A 120.3 . . ?
C15 C16 H16A 120.1 . . ?
C18 C17 C16 120.6(5) . . ?
C18 C17 H17A 119.7 . . ?
C16 C17 H17A 119.7 . . ?
C17 C18 C19 120.2(5) . . ?
C17 C18 H18A 119.8 . . ?
C19 C18 H18A 120.0 . . ?
C14 C19 C18 120.3(4) . . ?
C14 C19 H19A 119.8 . . ?
C18 C19 H19A 119.9 . . ?
N2 C20 C21 110.4(2) . . ?
N2 C20 H20A 110.9 . . ?
C21 C20 H20A 110.8 . . ?
N2 C20 H20B 107.6 . . ?
C21 C20 H20B 109.2 . . ?
H20A C20 H20B 107.8 . . ?
O2 C21 N20 121.0(3) . . ?
O2 C21 C20 120.1(2) . . ?
N20 C21 C20 118.8(2) . . ?
N20 C22 C24 112.3(3) . . ?
N20 C22 C23 107.9(3) . . ?
C24 C22 C23 112.7(3) . . ?
N20 C22 H22A 107.9 . . ?
C24 C22 H22A 107.9 . . ?
C23 C22 H22A 107.9 . . ?
C22 C23 H23A 109.6 . . ?
C22 C23 H23B 109.5 . . ?
H23A C23 H23B 109.4 . . ?
C22 C23 H23C 109.5 . . ?
H23A C23 H23C 109.4 . . ?
H23B C23 H23C 109.5 . . ?
C24 C29 C28 122.1(5) . . ?
C24 C29 H29A 118.9 . . ?
C28 C29 H29A 118.9 . . ?
C29 C24 C25 116.3(4) . . ?
C29 C24 C22 119.8(4) . . ?
C25 C24 C22 123.8(3) . . ?
C24 C25 C26 121.3(4) . . ?
C24 C25 H25A 119.3 . . ?
C26 C25 H25A 119.4 . . ?
C27 C26 C25 121.1(5) . . ?
C27 C26 H26A 119.5 . . ?
C25 C26 H26A 119.4 . . ?
C26 C27 C28 118.5(6) . . ?
C26 C27 H27A 120.8 . . ?
C28 C27 H27A 120.7 . . ?
C27 C28 C29 120.4(6) . . ?
C27 C28 H28A 119.8 . . ?
C29 C28 H28A 119.7 . . ?
N3 C30 C31 110.1(3) . . ?
N3 C30 H30A 110.5 . . ?
C31 C30 H30A 108.4 . . ?
N3 C30 H30B 108.5 . . ?
C31 C30 H30B 110.1 . . ?
H30A C30 H30B 109.3 . . ?
O3 C31 N30 122.6(3) . . ?
O3 C31 C30 120.7(3) . . ?
N30 C31 C30 116.7(3) . . ?
N30 C32 C34 111.0(2) . . ?
N30 C32 C33 108.6(3) . . ?
C34 C32 C33 112.1(3) . . ?
N30 C32 H32A 108.3 . . ?
C34 C32 H32A 108.3 . . ?
C33 C32 H32A 108.3 . . ?
C32 C33 H33A 109.5 . . ?
C32 C33 H33B 109.4 . . ?
H33A C33 H33B 109.4 . . ?
C32 C33 H33C 109.7 . . ?
H33A C33 H33C 109.4 . . ?
H33B C33 H33C 109.4 . . ?
C39 C34 C35 118.7(3) . . ?
C39 C34 C32 119.8(3) . . ?
C35 C34 C32 121.5(3) . . ?
C36 C35 C34 120.1(4) . . ?
C36 C35 H35A 120.0 . . ?
C34 C35 H35A 120.0 . . ?
C37 C36 C35 120.5(3) . . ?
C37 C36 H36A 119.8 . . ?
C35 C36 H36A 119.8 . . ?
C36 C37 C38 119.9(3) . . ?
C36 C37 H37A 120.1 . . ?
C38 C37 H37A 120.1 . . ?
C37 C38 C39 120.2(4) . . ?
C37 C38 H38A 119.9 . . ?
C39 C38 H38A 119.9 . . ?
C34 C39 C38 120.7(3) . . ?
C34 C39 H39A 119.6 . . ?
C38 C39 H39A 119.6 . . ?
N4 C40 C41 110.4(2) . . ?
N4 C40 H40A 111.8 . . ?
C41 C40 H40A 107.6 . . ?
N4 C40 H40B 108.4 . . ?
C41 C40 H40B 111.0 . . ?
H40A C40 H40B 107.7 . . ?
O4 C41 N40 121.7(3) . . ?
O4 C41 C40 120.0(2) . . ?
N40 C41 C40 118.2(2) . . ?
N40 C42 C44 111.2(2) . . ?
N40 C42 C43 108.4(2) . . ?
C44 C42 C43 112.9(3) . . ?
N40 C42 H42A 108.1 . . ?
C44 C42 H42A 108.1 . . ?
C43 C42 H42A 108.1 . . ?
C42 C43 H43A 109.4 . . ?
C42 C43 H43B 109.6 . . ?
H43A C43 H43B 109.4 . . ?
C42 C43 H43C 109.5 . . ?
H43A C43 H43C 109.5 . . ?
H43B C43 H43C 109.5 . . ?
C49 C44 C45 118.9(3) . . ?
C49 C44 C42 120.2(3) . . ?
C45 C44 C42 120.8(3) . . ?
C46 C45 C44 120.4(3) . . ?
C46 C45 H45A 119.8 . . ?
C44 C45 H45A 119.8 . . ?
C45 C46 C47 119.9(3) . . ?
C45 C46 H46A 120.0 . . ?
C47 C46 H46A 120.0 . . ?
C48 C47 C46 119.7(3) . . ?
C48 C47 H47A 120.1 . . ?
C46 C47 H47A 120.2 . . ?
C49 C48 C47 120.1(3) . . ?
C49 C48 H48A 119.9 . . ?
C47 C48 H48A 120.0 . . ?
C48 C49 C44 120.9(3) . . ?
C48 C49 H49A 119.6 . . ?
C44 C49 H49A 119.5 . . ?
O12 S1 O13 115.22(16) . . ?
O12 S1 O11 114.52(16) . . ?
O13 S1 O11 115.35(18) . . ?
O12 S1 C01 102.7(2) . . ?
O13 S1 C01 103.4(2) . . ?
O11 S1 C01 103.1(2) . . ?
F11 C01 F13 108.5(5) . . ?
F11 C01 F12 108.8(4) . . ?
F13 C01 F12 108.2(4) . . ?
F11 C01 S1 110.7(4) . . ?
F13 C01 S1 110.7(3) . . ?
F12 C01 S1 109.9(4) . . ?
O22 S2 O21 114.75(19) . . ?
O22 S2 O23 114.79(18) . . ?
O21 S2 O23 114.76(17) . . ?
O22 S2 C02 103.95(19) . . ?
O21 S2 C02 103.9(2) . . ?
O23 S2 C02 102.50(19) . . ?
F21 C02 F23 107.9(4) . . ?
F21 C02 F22 108.8(4) . . ?
F23 C02 F22 107.7(4) . . ?
F21 C02 S2 111.3(3) . . ?
F23 C02 S2 109.7(3) . . ?
F22 C02 S2 111.3(3) . . ?
O33 S3 O31 115.82(19) . . ?
O33 S3 O32 112.94(19) . . ?
O31 S3 O32 116.2(2) . . ?
O33 S3 C03 104.04(18) . . ?
O31 S3 C03 101.70(18) . . ?
O32 S3 C03 103.69(17) . . ?
F32 C03 F31 107.0(4) . . ?
F32 C03 F33 108.3(3) . . ?
F31 C03 F33 107.7(3) . . ?
F32 C03 S3 111.8(3) . . ?
F31 C03 S3 110.8(3) . . ?
F33 C03 S3 111.0(3) . . ?
H1W1 O1W H2W1 104.6 . . ?
H1W2 O2W H2W2 109.9 . . ?
H1W3 O3W H2W3 99.7 . . ?

loop_
_geom_bond_atom_site_label_1
_geom_bond_atom_site_label_2
_geom_bond_distance
_geom_bond_site_symmetry_2
_geom_bond_publ_flag
Lu O2 2.2725(18) . ?
Lu O4 2.2728(18) . ?
Lu O3 2.283(2) . ?
Lu O1 2.292(2) . ?
Lu O5 2.426(2) . ?
Lu N1 2.592(2) . ?
Lu N4 2.623(2) . ?
Lu N3 2.623(3) . ?
Lu N2 2.636(2) . ?
O1 C11 1.248(4) . ?
O2 C21 1.258(3) . ?
O3 C31 1.238(4) . ?
O4 C41 1.256(3) . ?
O5 H051 0.8399 . ?
O5 H052 0.8400 . ?
N1 C10 1.475(4) . ?
N1 C1 1.495(3) . ?
N1 C8 1.499(3) . ?
N2 C2 1.472(4) . ?
N2 C20 1.483(3) . ?
N2 C3 1.492(4) . ?
N3 C30 1.473(4) . ?
N3 C4 1.495(3) . ?
N3 C5 1.499(4) . ?
N4 C6 1.477(4) . ?
N4 C40 1.482(3) . ?
N4 C7 1.499(4) . ?
N10 C11 1.334(4) . ?
N10 C12 1.477(4) . ?
N10 H10 0.8799 . ?
N20 C21 1.328(3) . ?
N20 C22 1.478(4) . ?
N20 H20 0.8806 . ?
N30 C31 1.342(4) . ?
N30 C32 1.480(4) . ?
N30 H30 0.8799 . ?
N40 C41 1.321(4) . ?
N40 C42 1.475(4) . ?
N40 H40 0.8808 . ?
C1 C2 1.530(4) . ?
C1 H1A 0.9776 . ?
C1 H1B 0.9944 . ?
C2 H2A 1.0027 . ?
C2 H2B 0.9921 . ?
C3 C4 1.510(5) . ?
C3 H3A 0.9960 . ?
C3 H3B 0.9937 . ?
C4 H4A 0.9938 . ?
C4 H4B 0.9930 . ?
C5 C6 1.526(4) . ?
C5 H5A 0.9780 . ?
C5 H5B 0.9948 . ?
C6 H6A 0.9997 . ?
C6 H6B 0.9928 . ?
C7 C8 1.505(4) . ?
C7 H7A 0.9931 . ?
C7 H7B 0.9977 . ?
C8 H8A 0.9926 . ?
C8 H8B 0.9960 . ?
C10 C11 1.520(3) . ?
C10 H10A 0.9944 . ?
C10 H10B 0.9867 . ?
C12 C13 1.518(5) . ?
C12 C14 1.520(5) . ?
C12 H12A 1.0000 . ?
C13 H13A 0.9809 . ?
C13 H13B 0.9808 . ?
C13 H13C 0.9809 . ?
C14 C15 1.388(5) . ?
C14 C19 1.400(5) . ?
C15 C16 1.405(6) . ?
C15 H15A 0.9500 . ?
C16 C17 1.385(7) . ?
C16 H16A 0.9505 . ?
C17 C18 1.366(8) . ?
C17 H17A 0.9503 . ?
C18 C19 1.401(7) . ?
C18 H18A 0.9498 . ?
C19 H19A 0.9505 . ?
C20 C21 1.504(5) . ?
C20 H20A 0.9822 . ?
C20 H20B 0.9955 . ?
C22 C24 1.509(5) . ?
C22 C23 1.526(4) . ?
C22 H22A 1.0000 . ?
C23 H23A 0.9802 . ?
C23 H23B 0.9806 . ?
C23 H23C 0.9805 . ?
C29 C24 1.369(6) . ?
C29 C28 1.374(10) . ?
C29 H29A 0.9503 . ?
C24 C25 1.376(6) . ?
C25 C26 1.393(6) . ?
C25 H25A 0.9507 . ?
C26 C27 1.336(7) . ?
C26 H26A 0.9503 . ?
C27 C28 1.372(9) . ?
C27 H27A 0.9502 . ?
C28 H28A 0.9505 . ?
C30 C31 1.519(4) . ?
C30 H30A 0.9915 . ?
C30 H30B 0.9868 . ?
C32 C34 1.524(4) . ?
C32 C33 1.525(5) . ?
C32 H32A 1.0000 . ?
C33 H33A 0.9809 . ?
C33 H33B 0.9813 . ?
C33 H33C 0.9812 . ?
C34 C39 1.390(5) . ?
C34 C35 1.404(4) . ?
C35 C36 1.400(5) . ?
C35 H35A 0.9499 . ?
C36 C37 1.378(6) . ?
C36 H36A 0.9506 . ?
C37 C38 1.383(6) . ?
C37 H37A 0.9503 . ?
C38 C39 1.397(5) . ?
C38 H38A 0.9498 . ?
C39 H39A 0.9506 . ?
C40 C41 1.509(4) . ?
C40 H40A 0.9820 . ?
C40 H40B 0.9925 . ?
C42 C44 1.511(5) . ?
C42 C43 1.524(4) . ?
C42 H42A 1.0000 . ?
C43 H43A 0.9808 . ?
C43 H43B 0.9806 . ?
C43 H43C 0.9807 . ?
C44 C49 1.393(4) . ?
C44 C45 1.399(4) . ?
C45 C46 1.388(5) . ?
C45 H45A 0.9508 . ?
C46 C47 1.399(5) . ?
C46 H46A 0.9502 . ?
C47 C48 1.391(5) . ?
C47 H47A 0.9504 . ?
C48 C49 1.381(5) . ?
C48 H48A 0.9509 . ?
C49 H49A 0.9502 . ?
S1 O12 1.440(2) . ?
S1 O13 1.442(3) . ?
S1 O11 1.443(3) . ?
S1 C01 1.832(5) . ?
C01 F11 1.314(5) . ?
C01 F13 1.331(6) . ?
C01 F12 1.340(5) . ?
S2 O22 1.435(3) . ?
S2 O21 1.442(3) . ?
S2 O23 1.450(3) . ?
S2 C02 1.828(4) . ?
C02 F21 1.316(5) . ?
C02 F23 1.330(5) . ?
C02 F22 1.337(5) . ?
S3 O33 1.436(3) . ?
S3 O31 1.443(3) . ?
S3 O32 1.452(3) . ?
S3 C03 1.832(4) . ?
C03 F32 1.327(4) . ?
C03 F31 1.333(5) . ?
C03 F33 1.333(5) . ?
O1W H1W1 0.8399 . ?
O1W H2W1 0.8400 . ?
O2W H1W2 0.8399 . ?
O2W H2W2 0.8399 . ?
O3W H1W3 0.8399 . ?
O3W H2W3 0.8400 . ?

loop_
_geom_hbond_atom_site_label_D
_geom_hbond_atom_site_label_H
_geom_hbond_atom_site_label_A
_geom_hbond_distance_DH
_geom_hbond_distance_HA
_geom_hbond_distance_DA
_geom_hbond_angle_DHA
_geom_hbond_site_symmetry_A
O5 H051 O11 0.84 1.99 2.817(3) 167.5 .
O5 H052 O22 0.84 2.11 2.947(4) 171.9 .
N10 H10 O33 0.88 2.35 3.036(4) 134.5 1_455
N20 H20 O12 0.88 2.08 2.923(3) 158.7 2_657
N30 H30 O32 0.88 2.08 2.942(4) 167.4 .
N40 H40 O3W 0.88 1.99 2.859(3) 171.2 2_556
O1W H1W1 O2W 0.84 2.00 2.841(4) 176.2 .
O1W H2W1 O5 0.84 2.26 3.040(3) 155.2 .
O2W H1W2 O23 0.84 1.98 2.814(4) 172.3 .
O2W H2W2 O13 0.84 2.02 2.857(4) 172.5 .
O3W H1W3 O21 0.84 2.11 2.936(4) 165.9 .
O3W H2W3 O31 0.84 2.45 3.185(5) 146.6 1_445

loop_
_geom_torsion_atom_site_label_1
_geom_torsion_atom_site_label_2
_geom_torsion_atom_site_label_3
_geom_torsion_atom_site_label_4
_geom_torsion
_geom_torsion_site_symmetry_1
_geom_torsion_site_symmetry_2
_geom_torsion_site_symmetry_3
_geom_torsion_site_symmetry_4
_geom_torsion_publ_flag
N1 C1 C2 N2 56.7(3) . . . . ?
C1 C2 N2 C3 77.9(3) . . . . ?
C2 N2 C3 C4 -165.9(2) . . . . ?
N2 C3 C4 N3 59.6(3) . . . . ?
C3 C4 N3 C5 80.8(3) . . . . ?
C4 N3 C5 C6 -162.7(3) . . . . ?
N3 C5 C6 N4 56.7(3) . . . . ?
C5 C6 N4 C7 78.6(3) . . . . ?
C6 N4 C7 C8 -165.0(2) . . . . ?
N4 C7 C8 N1 59.2(3) . . . . ?
C7 C8 N1 C1 80.5(3) . . . . ?
C8 N1 C1 C2 -162.6(3) . . . . ?
N1 C10 C11 O1 -33.7(3) . . . . ?
N2 C20 C21 O2 -26.3(4) . . . . ?
N3 C30 C31 O3 -28.5(4) . . . . ?
N4 C40 C41 O4 -27.4(4) . . . . ?
